data_4122649
loop_
_publ_author_name
'Sahu, Sumit'
'Quesne, Matthew G.'
'Davies, Casey G.'
'D\"urr, Maximilian'
'Ivanovi\'c-Burmazovi\'c, Ivana'
'Siegler, Maxime A.'
'Jameson, Guy N. L.'
'de Visser, Sam P.'
'Goldberg, David P.'

_publ_section_title
;
 Direct Observation of a Nonheme Iron(IV)-Oxo Complex That Mediates
 Aromatic C-F Hydroxylation.
;
_journal_issue 39
_journal_name_full 'Journal of the American Chemical Society'
_journal_page_first 13542
_journal_page_last 13545
_journal_paper_doi 10.1021/ja507346t
_journal_volume 136
_journal_year 2014
_chemical_formula_moiety 'C35 H25 F3 Fe N5 O, 2(Cl O4), C2 H3 N'
_chemical_formula_sum 'C37 H28 Cl2 F3 Fe N6 O9'
_chemical_formula_weight 884.40
_chemical_name_systematic
;
 ?
;
_space_group_crystal_system triclinic
_space_group_IT_number 2
_space_group_name_Hall '-P 1'
_space_group_name_H-M_alt 'P -1'
_symmetry_space_group_name_Hall '-P 1'
_symmetry_space_group_name_H-M 'P -1'
_atom_sites_solution_hydrogens geom
_atom_sites_solution_primary difmap
_atom_sites_solution_secondary direct
_audit_creation_method SHELXL-2013
_cell_angle_alpha 107.298(2)
_cell_angle_beta 90.325(2)
_cell_angle_gamma 115.477(3)
_cell_formula_units_Z 2
_cell_length_a 11.4680(3)
_cell_length_b 13.2371(4)
_cell_length_c 14.0375(4)
_cell_measurement_reflns_used 9472
_cell_measurement_temperature 110(2)
_cell_measurement_theta_max 71.96
_cell_measurement_theta_min 3.31
_cell_volume 1814.52(11)
_computing_cell_refinement
;
CrysAlisPro, Agilent Technologies,
Version 1.171.36.32 (release 02-08-2013 CrysAlis171 .NET)
(compiled Aug  2 2013,16:46:58)
;
_computing_data_collection
;
CrysAlisPro, Agilent Technologies,
Version 1.171.36.32 (release 02-08-2013 CrysAlis171 .NET)
(compiled Aug  2 2013,16:46:58)
;
_computing_data_reduction
;
CrysAlisPro, Agilent Technologies,
Version 1.171.36.32 (release 02-08-2013 CrysAlis171 .NET)
(compiled Aug  2 2013,16:46:58)
;
_computing_molecular_graphics 'SHELXTL v6.10 (Sheldrick, 2008)'
_computing_publication_material 'SHELXTL v6.10 (Sheldrick, 2008)'
_computing_structure_refinement 'SHELXL-2013 (Sheldrick, 2013)'
_computing_structure_solution 'SHELXS-2013 (Sheldrick, 2013)'
_diffrn_ambient_temperature 110(2)
_diffrn_measured_fraction_theta_full 0.991
_diffrn_measured_fraction_theta_max 0.991
_diffrn_measurement_device_type 'SuperNova, Dual, Cu at zero, Atlas'
_diffrn_measurement_method '\w scans'
_diffrn_radiation_monochromator mirror
_diffrn_radiation_source 'SuperNova (Cu) X-ray Source'
_diffrn_radiation_type CuK\a
_diffrn_radiation_wavelength 1.54178
_diffrn_reflns_av_R_equivalents 0.0293
_diffrn_reflns_av_unetI/netI 0.0305
_diffrn_reflns_Laue_measured_fraction_full 0.991
_diffrn_reflns_Laue_measured_fraction_max 0.991
_diffrn_reflns_limit_h_max 13
_diffrn_reflns_limit_h_min -13
_diffrn_reflns_limit_k_max 15
_diffrn_reflns_limit_k_min -15
_diffrn_reflns_limit_l_max 16
_diffrn_reflns_limit_l_min -16
_diffrn_reflns_number 24013
_diffrn_reflns_point_group_measured_fraction_full 0.991
_diffrn_reflns_point_group_measured_fraction_max 0.991
_diffrn_reflns_theta_full 67.679
_diffrn_reflns_theta_max 67.999
_diffrn_reflns_theta_min 3.338
_exptl_absorpt_coefficient_mu 5.411
_exptl_absorpt_correction_T_max 0.853
_exptl_absorpt_correction_T_min 0.556
_exptl_absorpt_correction_type analytical
_exptl_absorpt_process_details
;
CrysAlisPro, Agilent Technologies,
Version 1.171.36.32 (release 02-08-2013 CrysAlis171 .NET)
(compiled Aug  2 2013,16:46:58)
Analytical numeric absorption correction using a multifaceted crystal
            model based on expressions derived by R.C. Clark & J.S. Reid.
(Clark, R. C. & Reid, J. S. (1995). Acta Cryst. A51, 887-897)
;
_exptl_crystal_colour 'dark red'
_exptl_crystal_density_diffrn 1.619
_exptl_crystal_description 'irregular shape'
_exptl_crystal_F_000 902
_exptl_crystal_size_max 0.16
_exptl_crystal_size_mid 0.09
_exptl_crystal_size_min 0.04
_refine_diff_density_max 0.958
_refine_diff_density_min -0.401
_refine_diff_density_rms 0.086
_refine_ls_extinction_method none
_refine_ls_goodness_of_fit_ref 1.054
_refine_ls_hydrogen_treatment constr
_refine_ls_matrix_type full
_refine_ls_number_parameters 616
_refine_ls_number_reflns 6549
_refine_ls_number_restraints 308
_refine_ls_restrained_S_all 1.071
_refine_ls_R_factor_all 0.0812
_refine_ls_R_factor_gt 0.0724
_refine_ls_shift/su_max 0.000
_refine_ls_shift/su_mean 0.000
_refine_ls_structure_factor_coef Fsqd
_refine_ls_weighting_details
;
 w=1/[\s^2^(Fo^2^)+(0.1172P)^2^+3.7079P]
 where P=(Fo^2^+2Fc^2^)/3
;
_refine_ls_weighting_scheme calc
_refine_ls_wR_factor_gt 0.2086
_refine_ls_wR_factor_ref 0.2158
_reflns_Friedel_coverage 0.000
_reflns_number_gt 5612
_reflns_number_total 6549
_reflns_threshold_expression 'I > 2\s(I)'
_cod_data_source_file ja507346t_si_003.cif
_cod_data_source_block 3b
_cod_depositor_comments 'Adding full bibliography for 4122648--4122650.cif.'
_cod_original_cell_volume 1814.52(10)
_cod_database_code 4122649
_shelx_space_group_comment
;
The symmetry employed for this shelxl refinement is uniquely defined
by the following loop, which should always be used as a source of
symmetry information in preference to the above space-group names.
They are only intended as comments.
;
_shelxl_version_number 2013-2

loop_
_space_group_symop_operation_xyz
'x, y, z'
'-x, -y, -z'

loop_
_atom_site_label
_atom_site_type_symbol
_atom_site_fract_x
_atom_site_fract_y
_atom_site_fract_z
_atom_site_U_iso_or_equiv
_atom_site_adp_type
_atom_site_occupancy
_atom_site_site_symmetry_order
_atom_site_calc_flag
_atom_site_refinement_flags_posn
_atom_site_refinement_flags_adp
_atom_site_refinement_flags_occupancy
_atom_site_disorder_assembly
_atom_site_disorder_group
Fe1 Fe 0.14631(7) 0.86479(6) 0.75295(5) 0.0404(2) Uani 1 1 d . . . . .
C1 C 0.3154(5) 0.7429(4) 0.7355(4) 0.0467(11) Uani 1 1 d . . . . .
H1 H 0.2571 0.6961 0.7706 0.056 Uiso 1 1 calc R U . . .
C2 C 0.4201(6) 0.7232(5) 0.7064(4) 0.0570(13) Uani 1 1 d . . . . .
H2 H 0.4344 0.6636 0.7213 0.068 Uiso 1 1 calc R U . . .
C3 C 0.5049(5) 0.7918(5) 0.6549(4) 0.0589(14) Uani 1 1 d . . . . .
H3 H 0.5780 0.7796 0.6345 0.071 Uiso 1 1 calc R U . . .
C4 C 0.4825(5) 0.8766(5) 0.6337(4) 0.0531(12) Uani 1 1 d . . . . .
H4 H 0.5396 0.9242 0.5986 0.064 Uiso 1 1 calc R U . . .
C5 C 0.3747(5) 0.8921(4) 0.6644(3) 0.0435(10) Uani 1 1 d . . . . .
C6 C 0.3434(5) 0.9823(4) 0.6428(4) 0.0479(11) Uani 1 1 d . . . . .
H6A H 0.4059 1.0628 0.6872 0.057 Uiso 1 1 calc R U . . .
H6B H 0.3518 0.9785 0.5718 0.057 Uiso 1 1 calc R U . . .
C7 C 0.1121(5) 0.8983(4) 0.5633(4) 0.0473(11) Uani 1 1 d . . . . .
H7A H 0.1604 0.9087 0.5059 0.057 Uiso 1 1 calc R U . . .
H7B H 0.0520 0.9345 0.5656 0.057 Uiso 1 1 calc R U . . .
C8 C 0.0343(5) 0.7680(4) 0.5477(4) 0.0486(11) Uani 1 1 d . . . . .
C9 C -0.0373(6) 0.6872(5) 0.4564(5) 0.0678(16) Uani 1 1 d . . . . .
H9 H -0.0337 0.7098 0.3979 0.081 Uiso 1 1 calc R U . . .
C10 C -0.1156(6) 0.5706(6) 0.4524(6) 0.083(2) Uani 1 1 d . . . . .
H10 H -0.1676 0.5121 0.3907 0.099 Uiso 1 1 calc R U . . .
C11 C -0.1168(6) 0.5410(6) 0.5398(6) 0.0754(19) Uani 1 1 d . . . . .
H11 H -0.1714 0.4625 0.5385 0.090 Uiso 1 1 calc R U . . .
C12 C -0.0418(5) 0.6225(4) 0.6244(5) 0.0591(14) Uani 1 1 d . . . . .
H12 H -0.0400 0.6005 0.6827 0.071 Uiso 1 1 calc R U . . .
C13 C 0.2040(5) 1.0709(4) 0.7286(4) 0.0463(11) Uani 1 1 d . . . . .
H13 H 0.2352 1.1360 0.6987 0.056 Uiso 1 1 calc R U . . .
C14 C 0.2850(5) 1.1061(4) 0.8290(4) 0.0446(10) Uani 1 1 d . . . . .
C15 C 0.3670(5) 1.2201(4) 0.8878(4) 0.0546(12) Uani 1 1 d . . . . .
H15 H 0.3852 1.2850 0.8645 0.065 Uiso 1 1 calc R U . . .
C16 C 0.4222(5) 1.2370(5) 0.9828(4) 0.0593(14) Uani 1 1 d . . . . .
H16 H 0.4790 1.3150 1.0259 0.071 Uiso 1 1 calc R U . . .
C17 C 0.3960(5) 1.1427(5) 1.0152(4) 0.0572(13) Uani 1 1 d . . . . .
H17 H 0.4323 1.1560 1.0814 0.069 Uiso 1 1 calc R U . . .
C18 C 0.3156(5) 1.0263(5) 0.9513(4) 0.0480(11) Uani 1 1 d . . . . .
C19 C 0.2803(5) 0.9167(5) 0.9770(4) 0.0554(13) Uani 1 1 d . . . . .
C20 C 0.3500(6) 0.9181(6) 1.0617(4) 0.0606(14) Uani 1 1 d . . . . .
C21 C 0.3174(7) 0.8235(7) 1.0950(5) 0.0726(18) Uani 1 1 d . . . . .
H21 H 0.3669 0.8303 1.1531 0.087 Uiso 1 1 calc R U . . .
C22 C 0.2120(8) 0.7193(8) 1.0424(6) 0.080(2) Uani 1 1 d . . . . .
H22 H 0.1877 0.6530 1.0650 0.096 Uiso 1 1 calc R U . . .
C23 C 0.1392(7) 0.7073(6) 0.9565(5) 0.0686(16) Uani 1 1 d . . . . .
H23 H 0.0670 0.6334 0.9205 0.082 Uiso 1 1 calc R U . . .
C24 C 0.1731(6) 0.8052(5) 0.9235(4) 0.0566(13) Uani 1 1 d . . . . .
C25 C 0.0648(5) 1.0332(4) 0.7471(4) 0.0453(11) Uani 1 1 d . . . . .
C26 C -0.0036(6) 1.0976(5) 0.7460(4) 0.0553(13) Uani 1 1 d . . . . .
H26 H 0.0360 1.1701 0.7321 0.066 Uiso 1 1 calc R U . . .
C27 C -0.1301(6) 1.0541(6) 0.7656(5) 0.0661(16) Uani 1 1 d . . . . .
H27 H -0.1806 1.0945 0.7628 0.079 Uiso 1 1 calc R U . . .
C28 C -0.1827(5) 0.9508(5) 0.7892(4) 0.0565(13) Uani 1 1 d . . . . .
H28 H -0.2692 0.9209 0.8046 0.068 Uiso 1 1 calc R U . . .
C29 C -0.1085(5) 0.8902(4) 0.7905(4) 0.0443(10) Uani 1 1 d . . . . .
C30 C -0.1645(5) 0.7801(4) 0.8185(4) 0.0479(11) Uani 1 1 d . . . . .
C31 C -0.2552(5) 0.6725(5) 0.7528(5) 0.0566(13) Uani 1 1 d . . . . .
C32 C -0.3103(6) 0.5692(5) 0.7786(6) 0.0719(18) Uani 1 1 d . . . . .
H32 H -0.3741 0.4966 0.7320 0.086 Uiso 1 1 calc R U . . .
C33 C -0.2695(7) 0.5761(6) 0.8729(6) 0.0740(18) Uani 1 1 d . . . . .
H33 H -0.3046 0.5063 0.8912 0.089 Uiso 1 1 calc R U . . .
C34 C -0.1784(6) 0.6817(6) 0.9430(5) 0.0639(15) Uani 1 1 d . . . . .
H34 H -0.1516 0.6851 1.0085 0.077 Uiso 1 1 calc R U . . .
C35 C -0.1286(5) 0.7806(5) 0.9145(4) 0.0518(12) Uani 1 1 d . . . . .
N1 N 0.2938(4) 0.8271(3) 0.7153(3) 0.0410(8) Uani 1 1 d . . . . .
N2 N 0.2072(4) 0.9595(3) 0.6603(3) 0.0425(9) Uani 1 1 d . . . . .
N3 N 0.0319(4) 0.7354(4) 0.6303(3) 0.0485(10) Uani 1 1 d . . . . .
N4 N 0.2621(4) 1.0115(3) 0.8596(3) 0.0419(8) Uani 1 1 d . . . . .
N5 N 0.0135(4) 0.9306(3) 0.7687(3) 0.0409(8) Uani 1 1 d . . . . .
O1 O 0.0989(4) 0.7821(3) 0.8381(3) 0.0530(8) Uani 1 1 d . . . . .
F1 F 0.4590(4) 1.0170(4) 1.1120(3) 0.0739(10) Uani 1 1 d . . . . .
F2 F -0.2903(4) 0.6690(3) 0.6594(3) 0.0783(11) Uani 1 1 d . . . . .
F3 F -0.0405(4) 0.8838(3) 0.9817(2) 0.0707(9) Uani 1 1 d . . . . .
Cl1 Cl 0.3166(5) 0.7510(5) 0.3465(4) 0.0580(9) Uani 0.758(13) 1 d D U P A 1
O2 O 0.3458(12) 0.8702(7) 0.3944(8) 0.103(3) Uani 0.758(13) 1 d D U P A 1
O3 O 0.1963(11) 0.6852(13) 0.2832(9) 0.134(4) Uani 0.758(13) 1 d D U P A 1
O4 O 0.3167(11) 0.7036(8) 0.4236(6) 0.105(3) Uani 0.758(13) 1 d D U P A 1
O5 O 0.4111(7) 0.7412(5) 0.2835(6) 0.073(2) Uani 0.758(13) 1 d D U P A 1
Cl1' Cl 0.300(2) 0.7433(18) 0.3554(17) 0.073(3) Uani 0.242(13) 1 d D U P A 2
O2' O 0.288(3) 0.844(2) 0.360(2) 0.077(5) Uani 0.242(13) 1 d D U P A 2
O3' O 0.196(3) 0.6399(18) 0.287(2) 0.079(5) Uani 0.242(13) 1 d D U P A 2
O4' O 0.261(3) 0.725(2) 0.4479(17) 0.092(6) Uani 0.242(13) 1 d D U P A 2
O5' O 0.427(2) 0.749(2) 0.350(2) 0.101(6) Uani 0.242(13) 1 d D U P A 2
Cl2 Cl 0.2560(10) 0.4456(7) 0.8356(6) 0.0586(14) Uani 0.613(7) 1 d D U P B 1
O6 O 0.3008(11) 0.5459(7) 0.8028(7) 0.097(3) Uani 0.613(7) 1 d D U P B 1
O7 O 0.1343(9) 0.4129(8) 0.8650(8) 0.100(3) Uani 0.613(7) 1 d D U P B 1
O8 O 0.3550(9) 0.4777(7) 0.9183(6) 0.086(2) Uani 0.613(7) 1 d D U P B 1
O9 O 0.2262(13) 0.3375(10) 0.7568(12) 0.088(4) Uani 0.613(7) 1 d D U P B 1
Cl2' Cl 0.2702(17) 0.4593(12) 0.8232(9) 0.065(3) Uani 0.387(7) 1 d D U P B 2
O6' O 0.1883(14) 0.4968(11) 0.7777(10) 0.083(3) Uani 0.387(7) 1 d D U P B 2
O7' O 0.4002(12) 0.5227(12) 0.8151(11) 0.098(4) Uani 0.387(7) 1 d D U P B 2
O8' O 0.2564(19) 0.4828(14) 0.9267(10) 0.109(4) Uani 0.387(7) 1 d D U P B 2
O9' O 0.2751(19) 0.3534(15) 0.7668(18) 0.080(4) Uani 0.387(7) 1 d D U P B 2
C1S C 0.6008(7) 0.6439(7) 0.4300(5) 0.084(2) Uani 1 1 d . . . . .
H1S1 H 0.6124 0.5995 0.4709 0.126 Uiso 1 1 calc R U . . .
H1S2 H 0.6036 0.6057 0.3591 0.126 Uiso 1 1 calc R U . . .
H1S3 H 0.5162 0.6449 0.4359 0.126 Uiso 1 1 calc R U . . .
C2S C 0.7057(7) 0.7656(6) 0.4657(4) 0.0641(15) Uani 1 1 d . . . . .
N1S N 0.7881(6) 0.8593(5) 0.4943(5) 0.0766(15) Uani 1 1 d . . . . .

loop_
_atom_site_aniso_label
_atom_site_aniso_U_11
_atom_site_aniso_U_22
_atom_site_aniso_U_33
_atom_site_aniso_U_23
_atom_site_aniso_U_13
_atom_site_aniso_U_12
Fe1 0.0461(4) 0.0400(4) 0.0399(4) 0.0139(3) 0.0067(3) 0.0233(3)
C1 0.051(3) 0.037(2) 0.047(3) 0.009(2) 0.005(2) 0.019(2)
C2 0.059(3) 0.049(3) 0.058(3) 0.004(2) -0.002(3) 0.030(3)
C3 0.050(3) 0.072(4) 0.053(3) 0.011(3) 0.012(2) 0.032(3)
C4 0.045(3) 0.057(3) 0.048(3) 0.015(2) 0.008(2) 0.017(2)
C5 0.043(2) 0.040(2) 0.035(2) 0.0075(19) 0.0041(19) 0.011(2)
C6 0.052(3) 0.041(2) 0.044(3) 0.015(2) 0.009(2) 0.016(2)
C7 0.055(3) 0.043(3) 0.040(2) 0.015(2) 0.001(2) 0.018(2)
C8 0.046(3) 0.040(3) 0.057(3) 0.013(2) -0.001(2) 0.020(2)
C9 0.072(4) 0.051(3) 0.071(4) 0.003(3) -0.015(3) 0.031(3)
C10 0.057(4) 0.049(3) 0.105(6) -0.015(4) -0.027(4) 0.018(3)
C11 0.063(4) 0.049(3) 0.116(6) 0.022(4) 0.008(4) 0.031(3)
C12 0.044(3) 0.037(3) 0.095(4) 0.022(3) 0.010(3) 0.017(2)
C13 0.055(3) 0.037(2) 0.048(3) 0.016(2) 0.007(2) 0.020(2)
C14 0.049(3) 0.034(2) 0.049(3) 0.014(2) 0.010(2) 0.017(2)
C15 0.055(3) 0.036(2) 0.064(3) 0.015(2) 0.008(3) 0.015(2)
C16 0.051(3) 0.043(3) 0.059(3) -0.002(2) -0.001(2) 0.011(2)
C17 0.052(3) 0.063(3) 0.045(3) 0.011(3) -0.001(2) 0.021(3)
C18 0.048(3) 0.051(3) 0.043(3) 0.011(2) 0.003(2) 0.023(2)
C19 0.054(3) 0.064(3) 0.055(3) 0.025(3) 0.005(2) 0.030(3)
C20 0.063(3) 0.084(4) 0.048(3) 0.022(3) 0.010(3) 0.046(3)
C21 0.080(4) 0.102(5) 0.066(4) 0.045(4) 0.020(3) 0.057(4)
C22 0.097(5) 0.103(6) 0.083(5) 0.058(4) 0.026(4) 0.065(5)
C23 0.080(4) 0.068(4) 0.080(4) 0.043(3) 0.020(3) 0.041(3)
C24 0.061(3) 0.066(3) 0.057(3) 0.029(3) 0.015(3) 0.037(3)
C25 0.059(3) 0.038(2) 0.043(3) 0.016(2) 0.005(2) 0.024(2)
C26 0.070(3) 0.049(3) 0.063(3) 0.027(3) 0.010(3) 0.035(3)
C27 0.074(4) 0.074(4) 0.082(4) 0.039(3) 0.016(3) 0.052(3)
C28 0.053(3) 0.061(3) 0.065(3) 0.025(3) 0.010(3) 0.032(3)
C29 0.053(3) 0.041(2) 0.041(2) 0.011(2) 0.006(2) 0.025(2)
C30 0.052(3) 0.040(2) 0.054(3) 0.015(2) 0.017(2) 0.024(2)
C31 0.048(3) 0.051(3) 0.069(4) 0.015(3) 0.000(3) 0.025(2)
C32 0.056(3) 0.038(3) 0.102(5) 0.011(3) -0.007(3) 0.013(2)
C33 0.076(4) 0.061(4) 0.091(5) 0.039(4) 0.032(4) 0.027(3)
C34 0.078(4) 0.064(4) 0.057(3) 0.027(3) 0.019(3) 0.035(3)
C35 0.061(3) 0.048(3) 0.045(3) 0.012(2) 0.010(2) 0.026(2)
N1 0.041(2) 0.0340(19) 0.039(2) 0.0080(16) 0.0009(16) 0.0120(16)
N2 0.050(2) 0.0341(19) 0.040(2) 0.0138(16) 0.0046(17) 0.0150(17)
N3 0.043(2) 0.040(2) 0.069(3) 0.023(2) 0.0093(19) 0.0216(18)
N4 0.047(2) 0.0355(19) 0.043(2) 0.0122(16) 0.0033(17) 0.0188(17)
N5 0.054(2) 0.0314(18) 0.040(2) 0.0121(16) 0.0070(17) 0.0216(17)
O1 0.055(2) 0.053(2) 0.060(2) 0.0291(18) 0.0092(17) 0.0258(17)
F1 0.071(2) 0.094(3) 0.0559(19) 0.0105(19) -0.0070(17) 0.046(2)
F2 0.090(3) 0.059(2) 0.073(2) 0.0045(17) -0.0297(19) 0.0345(19)
F3 0.103(3) 0.0509(18) 0.0480(17) 0.0067(15) -0.0026(17) 0.0325(18)
Cl1 0.0596(16) 0.0567(16) 0.0558(15) 0.0306(11) 0.0075(11) 0.0168(12)
O2 0.125(7) 0.068(4) 0.108(6) 0.021(4) 0.046(5) 0.042(5)
O3 0.095(5) 0.150(8) 0.100(5) 0.019(6) -0.018(4) 0.021(6)
O4 0.146(7) 0.108(5) 0.077(4) 0.060(4) 0.026(4) 0.052(5)
O5 0.090(4) 0.054(3) 0.072(4) 0.024(3) 0.030(3) 0.027(3)
Cl1' 0.091(6) 0.053(4) 0.066(5) 0.033(3) 0.014(4) 0.015(4)
O2' 0.106(10) 0.061(8) 0.081(9) 0.037(7) 0.004(8) 0.043(7)
O3' 0.083(9) 0.058(9) 0.088(9) 0.011(8) -0.004(8) 0.034(7)
O4' 0.107(11) 0.083(9) 0.085(10) 0.035(8) 0.019(9) 0.039(8)
O5' 0.099(9) 0.078(8) 0.101(10) 0.019(9) 0.027(9) 0.026(8)
Cl2 0.084(3) 0.0327(17) 0.059(2) 0.0152(14) 0.0168(16) 0.0262(17)
O6 0.127(7) 0.050(4) 0.118(6) 0.046(4) 0.007(5) 0.031(4)
O7 0.090(5) 0.088(5) 0.118(6) 0.022(5) 0.022(5) 0.044(4)
O8 0.091(5) 0.058(4) 0.084(5) 0.016(4) -0.014(4) 0.015(4)
O9 0.104(8) 0.043(5) 0.096(6) 0.001(4) -0.009(6) 0.029(5)
Cl2' 0.080(4) 0.046(4) 0.060(3) 0.012(3) -0.002(4) 0.024(3)
O6' 0.103(7) 0.056(6) 0.092(7) 0.033(5) 0.004(6) 0.033(5)
O7' 0.081(7) 0.074(6) 0.103(7) 0.009(6) -0.010(6) 0.017(6)
O8' 0.126(9) 0.089(7) 0.081(7) 0.018(6) 0.006(7) 0.028(7)
O9' 0.092(9) 0.046(6) 0.093(8) 0.009(6) 0.013(7) 0.032(6)
C1S 0.078(4) 0.084(5) 0.058(4) 0.009(3) 0.001(3) 0.019(4)
C2S 0.074(4) 0.071(4) 0.050(3) 0.024(3) 0.014(3) 0.032(3)
N1S 0.096(4) 0.062(3) 0.076(4) 0.033(3) 0.022(3) 0.033(3)

loop_
_atom_type_symbol
_atom_type_description
_atom_type_scat_dispersion_real
_atom_type_scat_dispersion_imag
_atom_type_scat_source
C C 0.0181 0.0091 'International Tables Vol C Tables 4.2.6.8 and 6.1.1.4'
H H 0.0000 0.0000 'International Tables Vol C Tables 4.2.6.8 and 6.1.1.4'
N N 0.0311 0.0180 'International Tables Vol C Tables 4.2.6.8 and 6.1.1.4'
O O 0.0492 0.0322 'International Tables Vol C Tables 4.2.6.8 and 6.1.1.4'
F F 0.0727 0.0534 'International Tables Vol C Tables 4.2.6.8 and 6.1.1.4'
Fe Fe -1.1336 3.1974 'International Tables Vol C Tables 4.2.6.8 and 6.1.1.4'
Cl Cl 0.3639 0.7018 'International Tables Vol C Tables 4.2.6.8 and 6.1.1.4'

loop_
_geom_angle_atom_site_label_1
_geom_angle_atom_site_label_2
_geom_angle_atom_site_label_3
_geom_angle
O1 Fe1 N4 93.04(17)
O1 Fe1 N3 97.11(18)
N4 Fe1 N3 169.46(16)
O1 Fe1 N1 95.36(16)
N4 Fe1 N1 91.86(16)
N3 Fe1 N1 90.02(16)
O1 Fe1 N2 177.53(16)
N4 Fe1 N2 85.40(16)
N3 Fe1 N2 84.55(17)
N1 Fe1 N2 82.78(16)
O1 Fe1 N5 99.49(16)
N4 Fe1 N5 86.07(16)
N3 Fe1 N5 89.44(16)
N1 Fe1 N5 165.09(16)
N2 Fe1 N5 82.33(16)
N1 C1 C2 121.4(5)
N1 C1 H1 119.3
C2 C1 H1 119.3
C1 C2 C3 119.1(5)
C1 C2 H2 120.5
C3 C2 H2 120.5
C4 C3 C2 119.6(5)
C4 C3 H3 120.2
C2 C3 H3 120.2
C3 C4 C5 118.8(5)
C3 C4 H4 120.6
C5 C4 H4 120.6
N1 C5 C4 121.7(5)
N1 C5 C6 116.6(4)
C4 C5 C6 121.7(4)
N2 C6 C5 110.0(4)
N2 C6 H6A 109.7
C5 C6 H6A 109.7
N2 C6 H6B 109.7
C5 C6 H6B 109.7
H6A C6 H6B 108.2
N2 C7 C8 110.3(4)
N2 C7 H7A 109.6
C8 C7 H7A 109.6
N2 C7 H7B 109.6
C8 C7 H7B 109.6
H7A C7 H7B 108.1
N3 C8 C9 121.2(5)
N3 C8 C7 116.4(4)
C9 C8 C7 122.3(5)
C8 C9 C10 117.7(7)
C8 C9 H9 121.1
C10 C9 H9 121.1
C11 C10 C9 119.2(6)
C11 C10 H10 120.4
C9 C10 H10 120.4
C12 C11 C10 119.8(6)
C12 C11 H11 120.1
C10 C11 H11 120.1
C11 C12 N3 121.8(6)
C11 C12 H12 119.1
N3 C12 H12 119.1
C25 C13 C14 106.5(4)
C25 C13 N2 105.6(4)
C14 C13 N2 106.9(4)
C25 C13 H13 112.5
C14 C13 H13 112.5
N2 C13 H13 112.5
N4 C14 C15 122.1(5)
N4 C14 C13 112.7(4)
C15 C14 C13 125.1(4)
C14 C15 C16 117.3(5)
C14 C15 H15 121.4
C16 C15 H15 121.4
C17 C16 C15 120.8(5)
C17 C16 H16 119.6
C15 C16 H16 119.6
C16 C17 C18 120.4(5)
C16 C17 H17 119.8
C18 C17 H17 119.8
N4 C18 C17 117.9(5)
N4 C18 C19 116.3(5)
C17 C18 C19 125.7(5)
C20 C19 C24 114.9(5)
C20 C19 C18 121.2(5)
C24 C19 C18 123.9(5)
F1 C20 C21 116.2(5)
F1 C20 C19 119.1(5)
C21 C20 C19 124.7(6)
C22 C21 C20 118.1(6)
C22 C21 H21 120.9
C20 C21 H21 120.9
C21 C22 C23 121.8(6)
C21 C22 H22 119.1
C23 C22 H22 119.1
C22 C23 C24 119.5(7)
C22 C23 H23 120.2
C24 C23 H23 120.2
O1 C24 C23 114.2(6)
O1 C24 C19 124.8(5)
C23 C24 C19 120.9(5)
N5 C25 C26 123.0(5)
N5 C25 C13 112.8(4)
C26 C25 C13 124.2(4)
C27 C26 C25 118.4(5)
C27 C26 H26 120.8
C25 C26 H26 120.8
C26 C27 C28 119.1(5)
C26 C27 H27 120.4
C28 C27 H27 120.4
C27 C28 C29 120.0(5)
C27 C28 H28 120.0
C29 C28 H28 120.0
N5 C29 C28 121.0(5)
N5 C29 C30 119.1(4)
C28 C29 C30 119.9(5)
C31 C30 C35 115.9(5)
C31 C30 C29 122.4(5)
C35 C30 C29 121.7(5)
F2 C31 C30 117.2(5)
F2 C31 C32 119.8(5)
C30 C31 C32 123.1(6)
C33 C32 C31 117.8(6)
C33 C32 H32 121.1
C31 C32 H32 121.1
C32 C33 C34 122.2(6)
C32 C33 H33 118.9
C34 C33 H33 118.9
C35 C34 C33 117.8(6)
C35 C34 H34 121.1
C33 C34 H34 121.1
F3 C35 C34 118.5(5)
F3 C35 C30 118.2(5)
C34 C35 C30 123.3(5)
C5 N1 C1 119.4(4)
C5 N1 Fe1 115.1(3)
C1 N1 Fe1 125.5(3)
C6 N2 C7 112.3(4)
C6 N2 C13 111.2(4)
C7 N2 C13 114.5(4)
C6 N2 Fe1 111.2(3)
C7 N2 Fe1 109.8(3)
C13 N2 Fe1 96.9(3)
C12 N3 C8 120.1(5)
C12 N3 Fe1 125.3(4)
C8 N3 Fe1 114.6(3)
C18 N4 C14 121.4(4)
C18 N4 Fe1 129.0(3)
C14 N4 Fe1 109.6(3)
C29 N5 C25 118.4(4)
C29 N5 Fe1 133.1(3)
C25 N5 Fe1 108.4(3)
C24 O1 Fe1 125.4(3)
O3 Cl1 O2 113.3(8)
O3 Cl1 O4 109.9(7)
O2 Cl1 O4 106.4(7)
O3 Cl1 O5 105.5(7)
O2 Cl1 O5 110.9(5)
O4 Cl1 O5 110.8(6)
O2' Cl1' O3' 111.5(18)
O2' Cl1' O5' 117.3(18)
O3' Cl1' O5' 115.5(19)
O2' Cl1' O4' 103.0(17)
O3' Cl1' O4' 98.6(17)
O5' Cl1' O4' 108.3(19)
O7 Cl2 O6 114.6(9)
O7 Cl2 O9 97.6(9)
O6 Cl2 O9 113.7(9)
O7 Cl2 O8 111.2(8)
O6 Cl2 O8 104.9(8)
O9 Cl2 O8 115.2(8)
O7' Cl2' O9' 89.1(13)
O7' Cl2' O8' 109.2(13)
O9' Cl2' O8' 120.6(15)
O7' Cl2' O6' 110.6(13)
O9' Cl2' O6' 118.2(13)
O8' Cl2' O6' 107.3(14)
C2S C1S H1S1 109.5
C2S C1S H1S2 109.5
H1S1 C1S H1S2 109.5
C2S C1S H1S3 109.5
H1S1 C1S H1S3 109.5
H1S2 C1S H1S3 109.5
N1S C2S C1S 178.9(8)

loop_
_geom_bond_atom_site_label_1
_geom_bond_atom_site_label_2
_geom_bond_distance
Fe1 O1 1.787(3)
Fe1 N4 1.951(4)
Fe1 N3 1.976(5)
Fe1 N1 1.992(4)
Fe1 N2 1.994(4)
Fe1 N5 2.040(4)
C1 N1 1.345(6)
C1 C2 1.374(7)
C1 H1 0.9500
C2 C3 1.390(8)
C2 H2 0.9500
C3 C4 1.363(8)
C3 H3 0.9500
C4 C5 1.388(7)
C4 H4 0.9500
C5 N1 1.341(6)
C5 C6 1.495(7)
C6 N2 1.494(6)
C6 H6A 0.9900
C6 H6B 0.9900
C7 N2 1.506(6)
C7 C8 1.507(7)
C7 H7A 0.9900
C7 H7B 0.9900
C8 N3 1.348(7)
C8 C9 1.371(8)
C9 C10 1.395(10)
C9 H9 0.9500
C10 C11 1.393(11)
C10 H10 0.9500
C11 C12 1.320(10)
C11 H11 0.9500
C12 N3 1.339(6)
C12 H12 0.9500
C13 C25 1.504(7)
C13 C14 1.514(7)
C13 N2 1.516(6)
C13 H13 1.0000
C14 N4 1.363(6)
C14 C15 1.368(7)
C15 C16 1.385(8)
C15 H15 0.9500
C16 C17 1.369(8)
C16 H16 0.9500
C17 C18 1.406(8)
C17 H17 0.9500
C18 N4 1.345(6)
C18 C19 1.486(8)
C19 C20 1.419(8)
C19 C24 1.422(8)
C20 F1 1.344(7)
C20 C21 1.369(9)
C21 C22 1.364(11)
C21 H21 0.9500
C22 C23 1.392(9)
C22 H22 0.9500
C23 C24 1.404(8)
C23 H23 0.9500
C24 O1 1.343(7)
C25 N5 1.357(6)
C25 C26 1.388(7)
C26 C27 1.375(8)
C26 H26 0.9500
C27 C28 1.380(8)
C27 H27 0.9500
C28 C29 1.402(7)
C28 H28 0.9500
C29 N5 1.340(6)
C29 C30 1.493(7)
C30 C31 1.376(8)
C30 C35 1.404(7)
C31 F2 1.351(7)
C31 C32 1.397(9)
C32 C33 1.366(10)
C32 H32 0.9500
C33 C34 1.388(10)
C33 H33 0.9500
C34 C35 1.368(8)
C34 H34 0.9500
C35 F3 1.346(6)
Cl1 O3 1.394(8)
Cl1 O2 1.403(7)
Cl1 O4 1.404(7)
Cl1 O5 1.427(7)
Cl1' O2' 1.387(16)
Cl1' O3' 1.418(16)
Cl1' O5' 1.423(16)
Cl1' O4' 1.429(17)
Cl2 O7 1.378(14)
Cl2 O6 1.421(9)
Cl2 O9 1.422(9)
Cl2 O8 1.447(11)
Cl2' O7' 1.39(2)
Cl2' O9' 1.415(13)
Cl2' O8' 1.418(15)
Cl2' O6' 1.456(14)
C1S C2S 1.462(10)
C1S H1S1 0.9800
C1S H1S2 0.9800
C1S H1S3 0.9800
C2S N1S 1.133(8)

loop_
_geom_torsion_atom_site_label_1
_geom_torsion_atom_site_label_2
_geom_torsion_atom_site_label_3
_geom_torsion_atom_site_label_4
_geom_torsion
N1 C1 C2 C3 -0.2(8)
C1 C2 C3 C4 -0.3(8)
C2 C3 C4 C5 -0.1(8)
C3 C4 C5 N1 1.0(8)
C3 C4 C5 C6 -179.3(5)
N1 C5 C6 N2 -14.5(6)
C4 C5 C6 N2 165.8(4)
N2 C7 C8 N3 19.0(6)
N2 C7 C8 C9 -165.1(5)
N3 C8 C9 C10 1.7(9)
C7 C8 C9 C10 -174.0(5)
C8 C9 C10 C11 -0.7(9)
C9 C10 C11 C12 -1.6(10)
C10 C11 C12 N3 3.1(9)
C25 C13 C14 N4 69.7(5)
N2 C13 C14 N4 -42.8(5)
C25 C13 C14 C15 -106.3(6)
N2 C13 C14 C15 141.2(5)
N4 C14 C15 C16 -2.8(8)
C13 C14 C15 C16 172.8(5)
C14 C15 C16 C17 0.5(8)
C15 C16 C17 C18 2.1(9)
C16 C17 C18 N4 -2.5(8)
C16 C17 C18 C19 179.6(5)
N4 C18 C19 C20 167.1(5)
C17 C18 C19 C20 -14.9(8)
N4 C18 C19 C24 -15.8(8)
C17 C18 C19 C24 162.1(6)
C24 C19 C20 F1 174.7(5)
C18 C19 C20 F1 -8.0(8)
C24 C19 C20 C21 -2.6(9)
C18 C19 C20 C21 174.7(6)
F1 C20 C21 C22 -176.1(6)
C19 C20 C21 C22 1.3(10)
C20 C21 C22 C23 0.6(10)
C21 C22 C23 C24 -1.0(10)
C22 C23 C24 O1 177.8(6)
C22 C23 C24 C19 -0.4(9)
C20 C19 C24 O1 -175.9(5)
C18 C19 C24 O1 6.9(9)
C20 C19 C24 C23 2.1(8)
C18 C19 C24 C23 -175.1(5)
C14 C13 C25 N5 -68.5(5)
N2 C13 C25 N5 44.9(5)
C14 C13 C25 C26 109.3(5)
N2 C13 C25 C26 -137.3(5)
N5 C25 C26 C27 -1.5(8)
C13 C25 C26 C27 -179.1(5)
C25 C26 C27 C28 2.4(9)
C26 C27 C28 C29 -1.6(9)
C27 C28 C29 N5 -0.2(8)
C27 C28 C29 C30 178.5(5)
N5 C29 C30 C31 -104.3(6)
C28 C29 C30 C31 77.0(7)
N5 C29 C30 C35 76.5(6)
C28 C29 C30 C35 -102.2(6)
C35 C30 C31 F2 -179.1(5)
C29 C30 C31 F2 1.6(7)
C35 C30 C31 C32 0.5(8)
C29 C30 C31 C32 -178.7(5)
F2 C31 C32 C33 178.3(6)
C30 C31 C32 C33 -1.3(9)
C31 C32 C33 C34 1.3(10)
C32 C33 C34 C35 -0.5(10)
C33 C34 C35 F3 179.8(5)
C33 C34 C35 C30 -0.4(9)
C31 C30 C35 F3 -179.8(5)
C29 C30 C35 F3 -0.6(7)
C31 C30 C35 C34 0.4(8)
C29 C30 C35 C34 179.7(5)
C4 C5 N1 C1 -1.4(7)
C6 C5 N1 C1 178.8(4)
C4 C5 N1 Fe1 179.5(4)
C6 C5 N1 Fe1 -0.3(5)
C2 C1 N1 C5 1.0(7)
C2 C1 N1 Fe1 180.0(4)
C5 C6 N2 C7 -101.4(4)
C5 C6 N2 C13 128.8(4)
C5 C6 N2 Fe1 22.1(5)
C8 C7 N2 C6 101.7(5)
C8 C7 N2 C13 -130.3(4)
C8 C7 N2 Fe1 -22.6(5)
C25 C13 N2 C6 -175.2(4)
C14 C13 N2 C6 -62.1(5)
C25 C13 N2 C7 56.2(5)
C14 C13 N2 C7 169.3(4)
C25 C13 N2 Fe1 -59.2(4)
C14 C13 N2 Fe1 53.9(4)
C11 C12 N3 C8 -2.2(8)
C11 C12 N3 Fe1 179.4(4)
C9 C8 N3 C12 -0.3(8)
C7 C8 N3 C12 175.6(4)
C9 C8 N3 Fe1 178.3(4)
C7 C8 N3 Fe1 -5.8(6)
C17 C18 N4 C14 0.2(7)
C19 C18 N4 C14 178.3(4)
C17 C18 N4 Fe1 -179.6(4)
C19 C18 N4 Fe1 -1.5(7)
C15 C14 N4 C18 2.5(7)
C13 C14 N4 C18 -173.7(4)
C15 C14 N4 Fe1 -177.6(4)
C13 C14 N4 Fe1 6.2(5)
C28 C29 N5 C25 1.1(7)
C30 C29 N5 C25 -177.6(4)
C28 C29 N5 Fe1 -175.1(4)
C30 C29 N5 Fe1 6.2(7)
C26 C25 N5 C29 -0.3(7)
C13 C25 N5 C29 177.5(4)
C26 C25 N5 Fe1 176.8(4)
C13 C25 N5 Fe1 -5.4(5)
C23 C24 O1 Fe1 -156.9(4)
C19 C24 O1 Fe1 21.2(8)
N4 Fe1 O1 C24 -28.8(4)
N3 Fe1 O1 C24 154.1(4)
N1 Fe1 O1 C24 63.4(4)
N5 Fe1 O1 C24 -115.3(4)
